data_4068900
loop_
_publ_author_name
'Xu, Chen'
'Wang, Zhi-Qiang'
'Fu, Wei-Jun'
'Lou, Xin-Hua'
'Li, Ying-Fei'
'Cen, Fei-Fei'
'Ma, Hong-Ji'
'Ji, Bao-Ming'

_publ_section_title
;
 Synthesis and Structural Characterization of
 Monophosphine-Cyclopalladated Ferrocenylpyrimidine Complexes and Reusable
 Catalytic System for Amination of Hindered Aryl Chlorides in PEG-400
;
_journal_coden_ASTM ORGND7
_journal_issue 6
_journal_name_full Organometallics
_journal_page_first 1909
_journal_page_last 1916
_journal_paper_doi 10.1021/om801149r
_journal_volume 28
_journal_year 2009
_chemical_formula_sum 'C40 H46 Cl Fe N2 P Pd'
_chemical_formula_weight 783.46
_space_group_IT_number 2
_symmetry_cell_setting triclinic
_symmetry_space_group_name_Hall '-P 1'
_symmetry_space_group_name_H-M 'P -1'
_atom_sites_solution_hydrogens geom
_atom_sites_solution_primary direct
_atom_sites_solution_secondary difmap
_audit_creation_method SHELXL-97
_cell_angle_alpha 109.4000(10)
_cell_angle_beta 90.4790(10)
_cell_angle_gamma 102.5230(10)
_cell_formula_units_Z 2
_cell_length_a 8.9967(9)
_cell_length_b 12.3376(12)
_cell_length_c 18.2406(17)
_cell_measurement_reflns_used 5045
_cell_measurement_temperature 291(2)
_cell_measurement_theta_max 26.11
_cell_measurement_theta_min 2.38
_cell_volume 1857.2(3)
_computing_cell_refinement 'Bruker SMART'
_computing_data_collection 'Bruker SMART(Bruker, 2004)'
_computing_data_reduction 'Bruker SAINT(Bruker, 2004)'
_computing_molecular_graphics 'Bruker SHELXTL(Sheldrick, 2008)'
_computing_publication_material 'Bruker SHELXTL'
_computing_structure_refinement 'SHELXL-97 (Sheldrick, 2008)'
_computing_structure_solution 'SHELXS-97 (Sheldrick, 2008)'
_diffrn_ambient_temperature 291(2)
_diffrn_measured_fraction_theta_full 0.993
_diffrn_measured_fraction_theta_max 0.993
_diffrn_measurement_device_type 'Bruker SMART APEX CCD'
_diffrn_measurement_method 'phi and omega scans'
_diffrn_radiation_monochromator graphite
_diffrn_radiation_source 'fine-focus sealed tube'
_diffrn_radiation_type MoK\a
_diffrn_radiation_wavelength 0.71073
_diffrn_reflns_av_R_equivalents 0.0207
_diffrn_reflns_av_sigmaI/netI 0.0325
_diffrn_reflns_limit_h_max 10
_diffrn_reflns_limit_h_min -10
_diffrn_reflns_limit_k_max 14
_diffrn_reflns_limit_k_min -14
_diffrn_reflns_limit_l_max 21
_diffrn_reflns_limit_l_min -22
_diffrn_reflns_number 13934
_diffrn_reflns_theta_full 25.50
_diffrn_reflns_theta_max 25.50
_diffrn_reflns_theta_min 2.38
_exptl_absorpt_coefficient_mu 1.019
_exptl_absorpt_correction_T_max 0.8772
_exptl_absorpt_correction_T_min 0.6859
_exptl_absorpt_correction_type multi-scan
_exptl_absorpt_process_details '(SADABS; Sheldrick, 1996)'
_exptl_crystal_colour red
_exptl_crystal_density_diffrn 1.401
_exptl_crystal_density_method 'not measured'
_exptl_crystal_description block
_exptl_crystal_F_000 808
_exptl_crystal_size_max 0.40
_exptl_crystal_size_mid 0.27
_exptl_crystal_size_min 0.13
_refine_diff_density_max 0.931
_refine_diff_density_min -0.404
_refine_diff_density_rms 0.066
_refine_ls_extinction_method none
_refine_ls_goodness_of_fit_ref 1.043
_refine_ls_hydrogen_treatment constr
_refine_ls_matrix_type full
_refine_ls_number_parameters 417
_refine_ls_number_reflns 6872
_refine_ls_number_restraints 0
_refine_ls_restrained_S_all 1.043
_refine_ls_R_factor_all 0.0439
_refine_ls_R_factor_gt 0.0339
_refine_ls_shift/su_max 0.001
_refine_ls_shift/su_mean 0.000
_refine_ls_structure_factor_coef Fsqd
_refine_ls_weighting_details 'calc w=1/[\s^2^(Fo^2^)+(0.0443P)^2^+1.0731P] where P=(Fo^2^+2Fc^2^)/3'
_refine_ls_weighting_scheme calc
_refine_ls_wR_factor_gt 0.0854
_refine_ls_wR_factor_ref 0.0923
_reflns_number_gt 5709
_reflns_number_total 6872
_reflns_threshold_expression >2sigma(I)
_cod_data_source_file om801149r_si_005.cif
_cod_data_source_block b
_cod_depositor_comments
;
The following automatic conversions were performed:

'_symmetry_cell_setting' value 'Triclinic' changed to 'triclinic'
according to /home/saulius/struct/CIF-dictionaries/cif_core.dic
dictionary named 'cif_core.dic' version 2.4.2 from
2011-04-26.

'_exptl_absorpt_correction_type' value 'MULTI-SCAN'
changed to 'multi-scan' according to
/home/saulius/struct/CIF-dictionaries/cif_core.dic dictionary named
'cif_core.dic' version 2.4.2 from
2011-04-26.

'_refine_ls_hydrogen_treatment' value 'CONSTR' changed
to 'constr' according to
/home/saulius/struct/CIF-dictionaries/cif_core.dic dictionary named
'cif_core.dic' version 2.4.2 from 2011-04-26.

Automatic conversion script
Id: cif_fix_values 1715 2011-07-08 13:25:40Z adriana 
;
_cod_original_sg_symbol_H-M P-1
_cod_database_code 4068900

loop_
_symmetry_equiv_pos_as_xyz
'x, y, z'
'-x, -y, -z'

loop_
_atom_site_label
_atom_site_type_symbol
_atom_site_fract_x
_atom_site_fract_y
_atom_site_fract_z
_atom_site_U_iso_or_equiv
_atom_site_adp_type
_atom_site_occupancy
_atom_site_symmetry_multiplicity
_atom_site_calc_flag
_atom_site_refinement_flags
Pd1 Pd 0.31072(3) 0.42382(2) 0.200231(12) 0.03692(9) Uani 1 1 d .
Fe1 Fe 0.38907(6) 0.69153(4) 0.37912(3) 0.04061(12) Uani 1 1 d .
Cl1 Cl 0.30372(13) 0.29952(9) 0.06707(5) 0.0716(3) Uani 1 1 d .
P1 P 0.13837(9) 0.28286(7) 0.22703(4) 0.03460(18) Uani 1 1 d .
N1 N 0.4788(3) 0.5683(2) 0.18581(15) 0.0439(6) Uani 1 1 d .
N2 N 0.7254(3) 0.6824(3) 0.24935(17) 0.0581(8) Uani 1 1 d .
C1 C 0.2014(6) 0.7585(4) 0.4115(3) 0.0742(12) Uani 1 1 d .
H1 H 0.1112 0.7210 0.4315 0.089 Uiso 1 1 calc R
C2 C 0.3318(6) 0.8368(3) 0.4563(3) 0.0710(12) Uani 1 1 d .
H2 H 0.3495 0.8636 0.5132 0.085 Uiso 1 1 calc R
C3 C 0.4345(6) 0.8702(3) 0.4052(3) 0.0772(13) Uani 1 1 d .
H3 H 0.5353 0.9249 0.4203 0.093 Uiso 1 1 calc R
C4 C 0.3642(7) 0.8114(4) 0.3284(3) 0.0843(15) Uani 1 1 d .
H4 H 0.4075 0.8181 0.2805 0.101 Uiso 1 1 calc R
C5 C 0.2218(6) 0.7435(4) 0.3331(3) 0.0818(15) Uani 1 1 d .
H5 H 0.1478 0.6934 0.2888 0.098 Uiso 1 1 calc R
C6 C 0.3504(4) 0.5280(3) 0.39058(17) 0.0376(7) Uani 1 1 d .
H6 H 0.2565 0.4882 0.4067 0.045 Uiso 1 1 calc R
C7 C 0.4790(4) 0.6080(3) 0.44198(18) 0.0431(7) Uani 1 1 d .
H7 H 0.4875 0.6314 0.4990 0.052 Uiso 1 1 calc R
C8 C 0.5897(4) 0.6496(3) 0.39722(18) 0.0429(7) Uani 1 1 d .
H8 H 0.6889 0.7050 0.4170 0.051 Uiso 1 1 calc R
C9 C 0.5306(4) 0.5935(3) 0.31725(17) 0.0372(7) Uani 1 1 d .
C10 C 0.3808(3) 0.5179(2) 0.31195(16) 0.0349(6) Uani 1 1 d .
C11 C 0.5860(4) 0.6168(3) 0.24799(18) 0.0430(7) Uani 1 1 d .
C12 C 0.5031(5) 0.6089(3) 0.12618(19) 0.0576(10) Uani 1 1 d .
C13 C 0.6445(5) 0.6822(4) 0.1256(2) 0.0747(13) Uani 1 1 d .
H13 H 0.6629 0.7123 0.0852 0.090 Uiso 1 1 calc R
C14 C 0.7565(5) 0.7097(4) 0.1847(2) 0.0702(12) Uani 1 1 d .
C15 C 0.9196(6) 0.7735(5) 0.1812(3) 0.1041(19) Uani 1 1 d .
H15A H 0.9689 0.8114 0.2331 0.156 Uiso 1 1 calc R
H15B H 0.9185 0.8317 0.1572 0.156 Uiso 1 1 calc R
H15C H 0.9744 0.7175 0.1511 0.156 Uiso 1 1 calc R
C16 C 0.3759(6) 0.5793(4) 0.0651(2) 0.0797(13) Uani 1 1 d .
H16A H 0.3293 0.4963 0.0489 0.120 Uiso 1 1 calc R
H16B H 0.4153 0.5987 0.0211 0.120 Uiso 1 1 calc R
H16C H 0.3012 0.6237 0.0859 0.120 Uiso 1 1 calc R
C17 C 0.0205(3) 0.3448(3) 0.30563(17) 0.0361(7) Uani 1 1 d .
C18 C -0.0172(4) 0.4459(3) 0.2995(2) 0.0472(8) Uani 1 1 d .
H18 H 0.0279 0.4774 0.2631 0.057 Uiso 1 1 calc R
C19 C -0.1191(4) 0.5004(3) 0.3456(2) 0.0565(9) Uani 1 1 d .
H19 H -0.1446 0.5659 0.3389 0.068 Uiso 1 1 calc R
C20 C -0.1827(4) 0.4575(3) 0.4016(2) 0.0630(11) Uani 1 1 d .
H20 H -0.2505 0.4941 0.4335 0.076 Uiso 1 1 calc R
C21 C -0.1448(4) 0.3594(3) 0.4099(2) 0.0568(9) Uani 1 1 d .
H21 H -0.1876 0.3311 0.4482 0.068 Uiso 1 1 calc R
C22 C -0.0445(3) 0.3012(3) 0.36292(17) 0.0382(7) Uani 1 1 d .
C23 C -0.0173(4) 0.1951(3) 0.37871(17) 0.0390(7) Uani 1 1 d .
C24 C 0.1089(4) 0.2034(3) 0.42607(19) 0.0521(9) Uani 1 1 d .
H24 H 0.1785 0.2758 0.4481 0.063 Uiso 1 1 calc R
C25 C 0.1324(5) 0.1058(4) 0.4409(2) 0.0687(12) Uani 1 1 d .
H25 H 0.2184 0.1124 0.4721 0.082 Uiso 1 1 calc R
C26 C 0.0304(6) -0.0003(4) 0.4102(2) 0.0737(13) Uani 1 1 d .
H26 H 0.0490 -0.0664 0.4190 0.088 Uiso 1 1 calc R
C27 C -0.1005(6) -0.0101(3) 0.3662(2) 0.0692(12) Uani 1 1 d .
H27 H -0.1724 -0.0818 0.3472 0.083 Uiso 1 1 calc R
C28 C -0.1237(4) 0.0879(3) 0.3506(2) 0.0519(9) Uani 1 1 d .
H28 H -0.2117 0.0816 0.3209 0.062 Uiso 1 1 calc R
C29 C 0.2268(3) 0.1711(3) 0.24531(17) 0.0369(7) Uani 1 1 d .
H29 H 0.1550 0.1277 0.2717 0.044 Uiso 1 1 calc R
C30 C 0.3748(4) 0.2307(3) 0.2994(2) 0.0504(8) Uani 1 1 d .
H30A H 0.4463 0.2766 0.2752 0.061 Uiso 1 1 calc R
H30B H 0.3524 0.2844 0.3482 0.061 Uiso 1 1 calc R
C31 C 0.4480(4) 0.1389(3) 0.3158(2) 0.0620(10) Uani 1 1 d .
H31A H 0.5432 0.1787 0.3482 0.074 Uiso 1 1 calc R
H31B H 0.3803 0.0979 0.3442 0.074 Uiso 1 1 calc R
C32 C 0.4788(4) 0.0507(3) 0.2413(3) 0.0635(11) Uani 1 1 d .
H32A H 0.5196 -0.0088 0.2532 0.076 Uiso 1 1 calc R
H32B H 0.5546 0.0904 0.2155 0.076 Uiso 1 1 calc R
C33 C 0.3335(5) -0.0082(3) 0.1874(2) 0.0614(10) Uani 1 1 d .
H33A H 0.2615 -0.0538 0.2116 0.074 Uiso 1 1 calc R
H33B H 0.3567 -0.0624 0.1391 0.074 Uiso 1 1 calc R
C34 C 0.2608(4) 0.0813(3) 0.1696(2) 0.0527(9) Uani 1 1 d .
H34A H 0.1666 0.0407 0.1365 0.063 Uiso 1 1 calc R
H34B H 0.3293 0.1226 0.1416 0.063 Uiso 1 1 calc R
C35 C -0.0062(4) 0.1993(3) 0.14340(18) 0.0447(8) Uani 1 1 d .
H35 H 0.0492 0.1593 0.1005 0.054 Uiso 1 1 calc R
C36 C -0.1273(4) 0.1019(4) 0.1577(2) 0.0590(10) Uani 1 1 d .
H36A H -0.1893 0.1371 0.1981 0.071 Uiso 1 1 calc R
H36B H -0.0776 0.0517 0.1756 0.071 Uiso 1 1 calc R
C37 C -0.2298(5) 0.0271(4) 0.0823(2) 0.0812(14) Uani 1 1 d .
H37A H -0.1693 -0.0147 0.0439 0.097 Uiso 1 1 calc R
H37B H -0.3095 -0.0311 0.0930 0.097 Uiso 1 1 calc R
C38 C -0.3015(5) 0.1022(5) 0.0495(3) 0.0985(18) Uani 1 1 d .
H38A H -0.3729 0.1354 0.0849 0.118 Uiso 1 1 calc R
H38B H -0.3585 0.0531 0.0000 0.118 Uiso 1 1 calc R
C39 C -0.1841(6) 0.2015(5) 0.0375(3) 0.0913(16) Uani 1 1 d .
H39A H -0.2357 0.2506 0.0196 0.110 Uiso 1 1 calc R
H39B H -0.1198 0.1687 -0.0024 0.110 Uiso 1 1 calc R
C40 C -0.0839(5) 0.2776(4) 0.1136(2) 0.0684(11) Uani 1 1 d .
H40A H -0.0071 0.3389 0.1042 0.082 Uiso 1 1 calc R
H40B H -0.1466 0.3153 0.1526 0.082 Uiso 1 1 calc R

loop_
_atom_site_aniso_label
_atom_site_aniso_U_11
_atom_site_aniso_U_22
_atom_site_aniso_U_33
_atom_site_aniso_U_23
_atom_site_aniso_U_13
_atom_site_aniso_U_12
Pd1 0.04329(15) 0.03730(14) 0.02802(13) 0.01230(10) 0.00418(10) 0.00318(10)
Fe1 0.0559(3) 0.0314(2) 0.0361(2) 0.01147(19) 0.0053(2) 0.0134(2)
Cl1 0.0996(8) 0.0625(6) 0.0321(4) 0.0083(4) 0.0159(5) -0.0119(5)
P1 0.0343(4) 0.0373(4) 0.0314(4) 0.0124(3) 0.0028(3) 0.0055(3)
N1 0.0565(17) 0.0395(15) 0.0349(14) 0.0161(12) 0.0077(12) 0.0040(13)
N2 0.0586(19) 0.0550(18) 0.0486(17) 0.0143(14) 0.0111(14) -0.0062(15)
C1 0.082(3) 0.060(3) 0.096(4) 0.030(3) 0.022(3) 0.042(2)
C2 0.106(4) 0.046(2) 0.064(3) 0.010(2) 0.018(3) 0.037(2)
C3 0.094(3) 0.0295(19) 0.103(4) 0.015(2) 0.010(3) 0.015(2)
C4 0.151(5) 0.055(3) 0.076(3) 0.043(2) 0.033(3) 0.049(3)
C5 0.110(4) 0.053(3) 0.092(4) 0.024(2) -0.019(3) 0.039(3)
C6 0.0478(18) 0.0359(16) 0.0337(16) 0.0156(13) 0.0072(13) 0.0131(14)
C7 0.056(2) 0.0428(18) 0.0307(16) 0.0112(14) 0.0013(14) 0.0144(15)
C8 0.0466(19) 0.0400(17) 0.0387(17) 0.0099(14) -0.0012(14) 0.0093(14)
C9 0.0439(17) 0.0342(16) 0.0338(15) 0.0112(13) 0.0057(13) 0.0105(13)
C10 0.0418(17) 0.0302(15) 0.0337(15) 0.0116(12) 0.0030(13) 0.0094(13)
C11 0.051(2) 0.0364(17) 0.0378(17) 0.0116(14) 0.0062(14) 0.0037(15)
C12 0.084(3) 0.048(2) 0.0356(18) 0.0179(16) 0.0084(18) 0.0011(19)
C13 0.103(3) 0.066(3) 0.053(2) 0.034(2) 0.017(2) -0.007(2)
C14 0.083(3) 0.059(2) 0.050(2) 0.0143(19) 0.015(2) -0.014(2)
C15 0.092(4) 0.111(4) 0.078(3) 0.029(3) 0.021(3) -0.038(3)
C16 0.107(4) 0.084(3) 0.056(2) 0.041(2) -0.004(2) 0.012(3)
C17 0.0344(16) 0.0393(16) 0.0365(16) 0.0148(13) 0.0056(13) 0.0097(13)
C18 0.048(2) 0.0475(19) 0.057(2) 0.0272(16) 0.0117(16) 0.0169(16)
C19 0.056(2) 0.053(2) 0.078(3) 0.034(2) 0.0190(19) 0.0293(18)
C20 0.063(2) 0.067(3) 0.076(3) 0.033(2) 0.034(2) 0.037(2)
C21 0.067(2) 0.062(2) 0.058(2) 0.0321(19) 0.0290(19) 0.030(2)
C22 0.0384(17) 0.0406(17) 0.0366(16) 0.0143(13) 0.0046(13) 0.0098(14)
C23 0.0462(18) 0.0422(17) 0.0330(16) 0.0157(13) 0.0130(13) 0.0144(14)
C24 0.058(2) 0.059(2) 0.0422(19) 0.0192(17) 0.0016(16) 0.0172(18)
C25 0.092(3) 0.081(3) 0.051(2) 0.030(2) 0.005(2) 0.043(3)
C26 0.123(4) 0.064(3) 0.061(3) 0.036(2) 0.035(3) 0.053(3)
C27 0.098(3) 0.042(2) 0.068(3) 0.0201(19) 0.030(2) 0.012(2)
C28 0.055(2) 0.049(2) 0.052(2) 0.0195(17) 0.0114(17) 0.0099(17)
C29 0.0383(17) 0.0354(16) 0.0358(16) 0.0119(13) 0.0060(13) 0.0065(13)
C30 0.047(2) 0.0436(19) 0.058(2) 0.0151(16) -0.0070(16) 0.0082(16)
C31 0.052(2) 0.056(2) 0.078(3) 0.026(2) -0.012(2) 0.0095(18)
C32 0.053(2) 0.060(2) 0.093(3) 0.039(2) 0.020(2) 0.0251(19)
C33 0.071(3) 0.053(2) 0.059(2) 0.0094(18) 0.012(2) 0.028(2)
C34 0.060(2) 0.053(2) 0.0439(19) 0.0104(16) 0.0097(16) 0.0200(18)
C35 0.0405(18) 0.054(2) 0.0349(16) 0.0142(15) 0.0003(13) 0.0030(15)
C36 0.048(2) 0.069(2) 0.045(2) 0.0137(18) 0.0010(16) -0.0053(18)
C37 0.058(3) 0.095(3) 0.059(3) 0.009(2) -0.004(2) -0.020(2)
C38 0.055(3) 0.150(5) 0.061(3) 0.021(3) -0.021(2) -0.011(3)
C39 0.076(3) 0.126(4) 0.067(3) 0.038(3) -0.029(2) 0.008(3)
C40 0.061(2) 0.084(3) 0.063(2) 0.033(2) -0.015(2) 0.011(2)

loop_
_atom_type_symbol
_atom_type_description
_atom_type_scat_dispersion_real
_atom_type_scat_dispersion_imag
_atom_type_scat_source
C C 0.0033 0.0016 'International Tables Vol C Tables 4.2.6.8 and 6.1.1.4'
H H 0.0000 0.0000 'International Tables Vol C Tables 4.2.6.8 and 6.1.1.4'
N N 0.0061 0.0033 'International Tables Vol C Tables 4.2.6.8 and 6.1.1.4'
P P 0.1023 0.0942 'International Tables Vol C Tables 4.2.6.8 and 6.1.1.4'
Fe Fe 0.3463 0.8444 'International Tables Vol C Tables 4.2.6.8 and 6.1.1.4'
Pd Pd -0.9988 1.0072 'International Tables Vol C Tables 4.2.6.8 and 6.1.1.4'
Cl Cl 0.1484 0.1585 'International Tables Vol C Tables 4.2.6.8 and 6.1.1.4'

loop_
_geom_angle_atom_site_label_1
_geom_angle_atom_site_label_2
_geom_angle_atom_site_label_3
_geom_angle
C10 Pd1 N1 80.23(11)
C10 Pd1 P1 94.59(9)
N1 Pd1 P1 174.76(7)
C10 Pd1 Cl1 162.27(9)
N1 Pd1 Cl1 93.63(7)
P1 Pd1 Cl1 91.57(3)
C5 Fe1 C9 125.76(17)
C5 Fe1 C8 162.28(19)
C9 Fe1 C8 41.15(12)
C5 Fe1 C4 40.0(2)
C9 Fe1 C4 108.37(16)
C8 Fe1 C4 125.1(2)
C5 Fe1 C3 67.56(19)
C9 Fe1 C3 121.47(17)
C8 Fe1 C3 107.23(17)
C4 Fe1 C3 40.61(18)
C5 Fe1 C7 156.4(2)
C9 Fe1 C7 68.10(12)
C8 Fe1 C7 40.52(13)
C4 Fe1 C7 161.9(2)
C3 Fe1 C7 124.79(17)
C5 Fe1 C1 40.11(18)
C9 Fe1 C1 162.20(17)
C8 Fe1 C1 155.47(17)
C4 Fe1 C1 67.6(2)
C3 Fe1 C1 67.62(19)
C7 Fe1 C1 121.24(17)
C5 Fe1 C2 67.19(19)
C9 Fe1 C2 156.55(17)
C8 Fe1 C2 120.66(17)
C4 Fe1 C2 67.82(18)
C3 Fe1 C2 40.43(17)
C7 Fe1 C2 107.92(16)
C1 Fe1 C2 39.84(18)
C5 Fe1 C6 121.20(18)
C9 Fe1 C6 68.24(12)
C8 Fe1 C6 69.11(13)
C4 Fe1 C6 155.81(19)
C3 Fe1 C6 161.85(17)
C7 Fe1 C6 41.10(12)
C1 Fe1 C6 107.89(16)
C2 Fe1 C6 124.97(16)
C5 Fe1 C10 107.64(16)
C9 Fe1 C10 41.21(12)
C8 Fe1 C10 69.97(12)
C4 Fe1 C10 120.81(16)
C3 Fe1 C10 156.45(17)
C7 Fe1 C10 69.08(12)
C1 Fe1 C10 124.57(16)
C2 Fe1 C10 161.10(17)
C6 Fe1 C10 40.66(11)
C17 P1 C35 102.45(15)
C17 P1 C29 112.41(14)
C35 P1 C29 105.30(14)
C17 P1 Pd1 112.60(10)
C35 P1 Pd1 111.08(11)
C29 P1 Pd1 112.31(10)
C12 N1 C11 116.8(3)
C12 N1 Pd1 132.5(2)
C11 N1 Pd1 110.37(19)
C11 N2 C14 115.8(3)
C2 C1 C5 107.9(5)
C2 C1 Fe1 70.2(2)
C5 C1 Fe1 69.5(3)
C2 C1 H1 126.0
C5 C1 H1 126.0
Fe1 C1 H1 126.0
C1 C2 C3 108.2(4)
C1 C2 Fe1 70.0(2)
C3 C2 Fe1 69.5(2)
C1 C2 H2 125.9
C3 C2 H2 125.9
Fe1 C2 H2 125.9
C2 C3 C4 107.4(4)
C2 C3 Fe1 70.1(2)
C4 C3 Fe1 69.5(2)
C2 C3 H3 126.3
C4 C3 H3 126.3
Fe1 C3 H3 126.3
C5 C4 C3 107.7(4)
C5 C4 Fe1 69.9(2)
C3 C4 Fe1 69.9(2)
C5 C4 H4 126.2
C3 C4 H4 126.2
Fe1 C4 H4 126.2
C4 C5 C1 108.9(5)
C4 C5 Fe1 70.1(3)
C1 C5 Fe1 70.4(2)
C4 C5 H5 125.6
C1 C5 H5 125.6
Fe1 C5 H5 125.6
C10 C6 C7 108.6(3)
C10 C6 Fe1 70.30(17)
C7 C6 Fe1 69.00(17)
C10 C6 H6 125.7
C7 C6 H6 125.7
Fe1 C6 H6 125.7
C8 C7 C6 109.0(3)
C8 C7 Fe1 69.53(18)
C6 C7 Fe1 69.90(17)
C8 C7 H7 125.5
C6 C7 H7 125.5
Fe1 C7 H7 125.5
C7 C8 C9 106.8(3)
C7 C8 Fe1 69.95(18)
C9 C8 Fe1 69.42(17)
C7 C8 H8 126.6
C9 C8 H8 126.6
Fe1 C8 H8 126.6
C8 C9 C10 109.9(3)
C8 C9 C11 129.9(3)
C10 C9 C11 119.3(3)
C8 C9 Fe1 69.43(17)
C10 C9 Fe1 70.66(17)
C11 C9 Fe1 117.8(2)
C6 C10 C9 105.7(3)
C6 C10 Pd1 143.8(2)
C9 C10 Pd1 109.7(2)
C6 C10 Fe1 69.05(16)
C9 C10 Fe1 68.12(16)
Pd1 C10 Fe1 132.44(15)
N2 C11 N1 126.1(3)
N2 C11 C9 121.4(3)
N1 C11 C9 112.5(3)
N1 C12 C13 118.8(4)
N1 C12 C16 119.0(3)
C13 C12 C16 122.2(3)
C14 C13 C12 119.8(4)
C14 C13 H13 120.1
C12 C13 H13 120.1
N2 C14 C13 121.0(4)
N2 C14 C15 116.9(4)
C13 C14 C15 122.2(4)
C14 C15 H15A 109.5
C14 C15 H15B 109.5
H15A C15 H15B 109.5
C14 C15 H15C 109.5
H15A C15 H15C 109.5
H15B C15 H15C 109.5
C12 C16 H16A 109.5
C12 C16 H16B 109.5
H16A C16 H16B 109.5
C12 C16 H16C 109.5
H16A C16 H16C 109.5
H16B C16 H16C 109.5
C18 C17 C22 117.9(3)
C18 C17 P1 111.2(2)
C22 C17 P1 130.6(2)
C19 C18 C17 122.3(3)
C19 C18 H18 118.8
C17 C18 H18 118.8
C20 C19 C18 119.6(3)
C20 C19 H19 120.2
C18 C19 H19 120.2
C19 C20 C21 119.2(3)
C19 C20 H20 120.4
C21 C20 H20 120.4
C20 C21 C22 122.3(3)
C20 C21 H21 118.9
C22 C21 H21 118.9
C21 C22 C17 118.6(3)
C21 C22 C23 115.6(3)
C17 C22 C23 125.8(3)
C24 C23 C28 118.3(3)
C24 C23 C22 121.1(3)
C28 C23 C22 120.5(3)
C25 C24 C23 120.7(4)
C25 C24 H24 119.6
C23 C24 H24 119.6
C26 C25 C24 120.4(4)
C26 C25 H25 119.8
C24 C25 H25 119.8
C25 C26 C27 120.3(4)
C25 C26 H26 119.8
C27 C26 H26 119.8
C26 C27 C28 119.3(4)
C26 C27 H27 120.3
C28 C27 H27 120.3
C23 C28 C27 120.8(4)
C23 C28 H28 119.6
C27 C28 H28 119.6
C30 C29 C34 109.4(3)
C30 C29 P1 110.7(2)
C34 C29 P1 112.6(2)
C30 C29 H29 108.0
C34 C29 H29 108.0
P1 C29 H29 108.0
C31 C30 C29 111.1(3)
C31 C30 H30A 109.4
C29 C30 H30A 109.4
C31 C30 H30B 109.4
C29 C30 H30B 109.4
H30A C30 H30B 108.0
C32 C31 C30 111.2(3)
C32 C31 H31A 109.4
C30 C31 H31A 109.4
C32 C31 H31B 109.4
C30 C31 H31B 109.4
H31A C31 H31B 108.0
C31 C32 C33 110.6(3)
C31 C32 H32A 109.5
C33 C32 H32A 109.5
C31 C32 H32B 109.5
C33 C32 H32B 109.5
H32A C32 H32B 108.1
C32 C33 C34 111.8(3)
C32 C33 H33A 109.3
C34 C33 H33A 109.3
C32 C33 H33B 109.3
C34 C33 H33B 109.3
H33A C33 H33B 107.9
C33 C34 C29 110.7(3)
C33 C34 H34A 109.5
C29 C34 H34A 109.5
C33 C34 H34B 109.5
C29 C34 H34B 109.5
H34A C34 H34B 108.1
C36 C35 C40 109.9(3)
C36 C35 P1 113.8(2)
C40 C35 P1 113.8(2)
C36 C35 H35 106.2
C40 C35 H35 106.2
P1 C35 H35 106.2
C35 C36 C37 110.3(3)
C35 C36 H36A 109.6
C37 C36 H36A 109.6
C35 C36 H36B 109.6
C37 C36 H36B 109.6
H36A C36 H36B 108.1
C38 C37 C36 111.6(4)
C38 C37 H37A 109.3
C36 C37 H37A 109.3
C38 C37 H37B 109.3
C36 C37 H37B 109.3
H37A C37 H37B 108.0
C37 C38 C39 112.2(4)
C37 C38 H38A 109.2
C39 C38 H38A 109.2
C37 C38 H38B 109.2
C39 C38 H38B 109.2
H38A C38 H38B 107.9
C38 C39 C40 111.1(4)
C38 C39 H39A 109.4
C40 C39 H39A 109.4
C38 C39 H39B 109.4
C40 C39 H39B 109.4
H39A C39 H39B 108.0
C35 C40 C39 109.5(4)
C35 C40 H40A 109.8
C39 C40 H40A 109.8
C35 C40 H40B 109.8
C39 C40 H40B 109.8
H40A C40 H40B 108.2

loop_
_geom_bond_atom_site_label_1
_geom_bond_atom_site_label_2
_geom_bond_distance
Pd1 C10 1.997(3)
Pd1 N1 2.164(3)
Pd1 P1 2.2529(8)
Pd1 Cl1 2.3951(9)
Fe1 C5 2.034(4)
Fe1 C9 2.035(3)
Fe1 C8 2.035(3)
Fe1 C4 2.035(4)
Fe1 C3 2.040(4)
Fe1 C7 2.041(3)
Fe1 C1 2.045(4)
Fe1 C2 2.048(4)
Fe1 C6 2.053(3)
Fe1 C10 2.069(3)
P1 C17 1.847(3)
P1 C35 1.850(3)
P1 C29 1.850(3)
N1 C12 1.342(4)
N1 C11 1.362(4)
N2 C11 1.332(4)
N2 C14 1.346(5)
C1 C2 1.394(6)
C1 C5 1.399(6)
C1 H1 0.9800
C2 C3 1.412(6)
C2 H2 0.9800
C3 C4 1.414(6)
C3 H3 0.9800
C4 C5 1.391(7)
C4 H4 0.9800
C5 H5 0.9800
C6 C10 1.432(4)
C6 C7 1.437(4)
C6 H6 0.9800
C7 C8 1.411(4)
C7 H7 0.9800
C8 C9 1.431(4)
C8 H8 0.9800
C9 C10 1.445(4)
C9 C11 1.455(4)
C12 C13 1.394(5)
C12 C16 1.486(5)
C13 C14 1.372(6)
C13 H13 0.9300
C14 C15 1.520(6)
C15 H15A 0.9600
C15 H15B 0.9600
C15 H15C 0.9600
C16 H16A 0.9600
C16 H16B 0.9600
C16 H16C 0.9600
C17 C18 1.399(4)
C17 C22 1.404(4)
C18 C19 1.380(5)
C18 H18 0.9300
C19 C20 1.374(5)
C19 H19 0.9300
C20 C21 1.380(5)
C20 H20 0.9300
C21 C22 1.396(4)
C21 H21 0.9300
C22 C23 1.498(4)
C23 C24 1.386(5)
C23 C28 1.386(5)
C24 C25 1.376(5)
C24 H24 0.9300
C25 C26 1.361(6)
C25 H25 0.9300
C26 C27 1.379(6)
C26 H26 0.9300
C27 C28 1.388(5)
C27 H27 0.9300
C28 H28 0.9300
C29 C30 1.536(4)
C29 C34 1.538(4)
C29 H29 0.9800
C30 C31 1.534(5)
C30 H30A 0.9700
C30 H30B 0.9700
C31 C32 1.504(5)
C31 H31A 0.9700
C31 H31B 0.9700
C32 C33 1.515(5)
C32 H32A 0.9700
C32 H32B 0.9700
C33 C34 1.518(5)
C33 H33A 0.9700
C33 H33B 0.9700
C34 H34A 0.9700
C34 H34B 0.9700
C35 C36 1.531(5)
C35 C40 1.534(5)
C35 H35 0.9800
C36 C37 1.537(5)
C36 H36A 0.9700
C36 H36B 0.9700
C37 C38 1.501(7)
C37 H37A 0.9700
C37 H37B 0.9700
C38 C39 1.511(7)
C38 H38A 0.9700
C38 H38B 0.9700
C39 C40 1.538(5)
C39 H39A 0.9700
C39 H39B 0.9700
C40 H40A 0.9700
C40 H40B 0.9700

loop_
_geom_torsion_atom_site_label_1
_geom_torsion_atom_site_label_2
_geom_torsion_atom_site_label_3
_geom_torsion_atom_site_label_4
_geom_torsion
C10 Pd1 P1 C17 46.04(13)
N1 Pd1 P1 C17 37.1(9)
Cl1 Pd1 P1 C17 -150.60(11)
C10 Pd1 P1 C35 160.30(15)
N1 Pd1 P1 C35 151.4(8)
Cl1 Pd1 P1 C35 -36.34(12)
C10 Pd1 P1 C29 -82.06(13)
N1 Pd1 P1 C29 -91.0(9)
Cl1 Pd1 P1 C29 81.30(11)
C10 Pd1 N1 C12 -161.5(4)
P1 Pd1 N1 C12 -152.5(7)
Cl1 Pd1 N1 C12 35.2(3)
C10 Pd1 N1 C11 25.7(2)
P1 Pd1 N1 C11 34.7(10)
Cl1 Pd1 N1 C11 -137.6(2)
C5 Fe1 C1 C2 -118.9(4)
C9 Fe1 C1 C2 -162.0(4)
C8 Fe1 C1 C2 44.8(5)
C4 Fe1 C1 C2 -81.8(3)
C3 Fe1 C1 C2 -37.7(3)
C7 Fe1 C1 C2 80.5(3)
C6 Fe1 C1 C2 123.6(3)
C10 Fe1 C1 C2 165.4(2)
C9 Fe1 C1 C5 -43.1(7)
C8 Fe1 C1 C5 163.8(3)
C4 Fe1 C1 C5 37.2(3)
C3 Fe1 C1 C5 81.3(3)
C7 Fe1 C1 C5 -160.6(3)
C2 Fe1 C1 C5 118.9(4)
C6 Fe1 C1 C5 -117.5(3)
C10 Fe1 C1 C5 -75.7(3)
C5 C1 C2 C3 -0.3(4)
Fe1 C1 C2 C3 59.2(3)
C5 C1 C2 Fe1 -59.5(3)
C5 Fe1 C2 C1 37.7(3)
C9 Fe1 C2 C1 166.3(3)
C8 Fe1 C2 C1 -160.1(3)
C4 Fe1 C2 C1 81.1(3)
C3 Fe1 C2 C1 119.4(4)
C7 Fe1 C2 C1 -117.6(3)
C6 Fe1 C2 C1 -75.3(3)
C10 Fe1 C2 C1 -40.0(6)
C5 Fe1 C2 C3 -81.7(3)
C9 Fe1 C2 C3 46.9(5)
C8 Fe1 C2 C3 80.5(3)
C4 Fe1 C2 C3 -38.2(3)
C7 Fe1 C2 C3 123.0(3)
C1 Fe1 C2 C3 -119.4(4)
C6 Fe1 C2 C3 165.3(3)
C10 Fe1 C2 C3 -159.3(4)
C1 C2 C3 C4 0.3(4)
Fe1 C2 C3 C4 59.8(3)
C1 C2 C3 Fe1 -59.5(3)
C5 Fe1 C3 C2 80.7(3)
C9 Fe1 C3 C2 -160.1(3)
C8 Fe1 C3 C2 -117.3(3)
C4 Fe1 C3 C2 118.3(4)
C7 Fe1 C3 C2 -76.2(3)
C1 Fe1 C3 C2 37.1(3)
C6 Fe1 C3 C2 -41.9(7)
C10 Fe1 C3 C2 163.4(3)
C5 Fe1 C3 C4 -37.6(3)
C9 Fe1 C3 C4 81.6(3)
C8 Fe1 C3 C4 124.3(3)
C7 Fe1 C3 C4 165.4(3)
C1 Fe1 C3 C4 -81.2(3)
C2 Fe1 C3 C4 -118.3(4)
C6 Fe1 C3 C4 -160.3(5)
C10 Fe1 C3 C4 45.0(6)
C2 C3 C4 C5 -0.1(5)
Fe1 C3 C4 C5 60.0(3)
C2 C3 C4 Fe1 -60.1(3)
C9 Fe1 C4 C5 124.2(3)
C8 Fe1 C4 C5 166.8(3)
C3 Fe1 C4 C5 -118.5(4)
C7 Fe1 C4 C5 -160.2(5)
C1 Fe1 C4 C5 -37.3(3)
C2 Fe1 C4 C5 -80.5(3)
C6 Fe1 C4 C5 46.6(5)
C10 Fe1 C4 C5 80.7(3)
C5 Fe1 C4 C3 118.5(4)
C9 Fe1 C4 C3 -117.2(3)
C8 Fe1 C4 C3 -74.7(3)
C7 Fe1 C4 C3 -41.7(7)
C1 Fe1 C4 C3 81.3(3)
C2 Fe1 C4 C3 38.1(3)
C6 Fe1 C4 C3 165.1(3)
C10 Fe1 C4 C3 -160.8(3)
C3 C4 C5 C1 -0.1(5)
Fe1 C4 C5 C1 59.9(3)
C3 C4 C5 Fe1 -59.9(3)
C2 C1 C5 C4 0.2(5)
Fe1 C1 C5 C4 -59.7(3)
C2 C1 C5 Fe1 59.9(3)
C9 Fe1 C5 C4 -75.3(3)
C8 Fe1 C5 C4 -37.9(7)
C3 Fe1 C5 C4 38.2(3)
C7 Fe1 C5 C4 164.8(3)
C1 Fe1 C5 C4 119.6(4)
C2 Fe1 C5 C4 82.2(3)
C6 Fe1 C5 C4 -159.6(2)
C10 Fe1 C5 C4 -117.2(3)
C9 Fe1 C5 C1 165.1(3)
C8 Fe1 C5 C1 -157.6(5)
C4 Fe1 C5 C1 -119.6(4)
C3 Fe1 C5 C1 -81.4(3)
C7 Fe1 C5 C1 45.2(5)
C2 Fe1 C5 C1 -37.5(3)
C6 Fe1 C5 C1 80.7(3)
C10 Fe1 C5 C1 123.1(3)
C5 Fe1 C6 C10 80.7(3)
C9 Fe1 C6 C10 -38.88(17)
C8 Fe1 C6 C10 -83.20(19)
C4 Fe1 C6 C10 47.6(5)
C3 Fe1 C6 C10 -164.8(5)
C7 Fe1 C6 C10 -120.1(3)
C1 Fe1 C6 C10 122.6(2)
C2 Fe1 C6 C10 163.3(2)
C5 Fe1 C6 C7 -159.2(2)
C9 Fe1 C6 C7 81.17(19)
C8 Fe1 C6 C7 36.85(18)
C4 Fe1 C6 C7 167.7(4)
C3 Fe1 C6 C7 -44.7(6)
C1 Fe1 C6 C7 -117.3(2)
C2 Fe1 C6 C7 -76.7(3)
C10 Fe1 C6 C7 120.1(3)
C10 C6 C7 C8 0.6(3)
Fe1 C6 C7 C8 -58.7(2)
C10 C6 C7 Fe1 59.3(2)
C5 Fe1 C7 C8 169.6(4)
C9 Fe1 C7 C8 38.87(18)
C4 Fe1 C7 C8 -43.3(6)
C3 Fe1 C7 C8 -75.1(3)
C1 Fe1 C7 C8 -158.1(2)
C2 Fe1 C7 C8 -116.5(2)
C6 Fe1 C7 C8 120.4(3)
C10 Fe1 C7 C8 83.28(19)
C5 Fe1 C7 C6 49.2(5)
C9 Fe1 C7 C6 -81.55(19)
C8 Fe1 C7 C6 -120.4(3)
C4 Fe1 C7 C6 -163.7(5)
C3 Fe1 C7 C6 164.5(2)
C1 Fe1 C7 C6 81.5(2)
C2 Fe1 C7 C6 123.1(2)
C10 Fe1 C7 C6 -37.14(17)
C6 C7 C8 C9 -1.0(3)
Fe1 C7 C8 C9 -59.9(2)
C6 C7 C8 Fe1 58.9(2)
C5 Fe1 C8 C7 -166.2(5)
C9 Fe1 C8 C7 -117.8(3)
C4 Fe1 C8 C7 164.9(2)
C3 Fe1 C8 C7 123.8(2)
C1 Fe1 C8 C7 50.1(4)
C2 Fe1 C8 C7 81.8(2)
C6 Fe1 C8 C7 -37.36(17)
C10 Fe1 C8 C7 -80.88(19)
C5 Fe1 C8 C9 -48.4(6)
C4 Fe1 C8 C9 -77.3(3)
C3 Fe1 C8 C9 -118.4(2)
C7 Fe1 C8 C9 117.8(3)
C1 Fe1 C8 C9 167.9(4)
C2 Fe1 C8 C9 -160.4(2)
C6 Fe1 C8 C9 80.42(19)
C10 Fe1 C8 C9 36.90(17)
C7 C8 C9 C10 1.0(3)
Fe1 C8 C9 C10 -59.2(2)
C7 C8 C9 C11 169.9(3)
Fe1 C8 C9 C11 109.6(3)
C7 C8 C9 Fe1 60.3(2)
C5 Fe1 C9 C8 163.7(2)
C4 Fe1 C9 C8 122.8(2)
C3 Fe1 C9 C8 80.1(2)
C7 Fe1 C9 C8 -38.29(18)
C1 Fe1 C9 C8 -163.4(5)
C2 Fe1 C9 C8 46.3(4)
C6 Fe1 C9 C8 -82.73(19)
C10 Fe1 C9 C8 -121.1(3)
C5 Fe1 C9 C10 -75.2(3)
C8 Fe1 C9 C10 121.1(3)
C4 Fe1 C9 C10 -116.1(2)
C3 Fe1 C9 C10 -158.8(2)
C7 Fe1 C9 C10 82.81(19)
C1 Fe1 C9 C10 -42.3(6)
C2 Fe1 C9 C10 167.4(4)
C6 Fe1 C9 C10 38.37(17)
C5 Fe1 C9 C11 38.5(3)
C8 Fe1 C9 C11 -125.2(3)
C4 Fe1 C9 C11 -2.5(3)
C3 Fe1 C9 C11 -45.2(3)
C7 Fe1 C9 C11 -163.5(3)
C1 Fe1 C9 C11 71.3(6)
C2 Fe1 C9 C11 -78.9(5)
C6 Fe1 C9 C11 152.0(3)
C10 Fe1 C9 C11 113.7(3)
C7 C6 C10 C9 0.0(3)
Fe1 C6 C10 C9 58.5(2)
C7 C6 C10 Pd1 167.1(3)
Fe1 C6 C10 Pd1 -134.4(4)
C7 C6 C10 Fe1 -58.5(2)
C8 C9 C10 C6 -0.7(3)
C11 C9 C10 C6 -170.9(3)
Fe1 C9 C10 C6 -59.1(2)
C8 C9 C10 Pd1 -172.6(2)
C11 C9 C10 Pd1 17.2(3)
Fe1 C9 C10 Pd1 128.96(16)
C8 C9 C10 Fe1 58.5(2)
C11 C9 C10 Fe1 -111.7(3)
N1 Pd1 C10 C6 171.5(4)
P1 Pd1 C10 C6 -7.6(4)
Cl1 Pd1 C10 C6 -117.6(4)
N1 Pd1 C10 C9 -21.7(2)
P1 Pd1 C10 C9 159.11(19)
Cl1 Pd1 C10 C9 49.2(4)
N1 Pd1 C10 Fe1 56.2(2)
P1 Pd1 C10 Fe1 -122.97(19)
Cl1 Pd1 C10 Fe1 127.1(2)
C5 Fe1 C10 C6 -117.6(2)
C9 Fe1 C10 C6 117.8(2)
C8 Fe1 C10 C6 80.91(19)
C4 Fe1 C10 C6 -159.4(2)
C3 Fe1 C10 C6 168.2(4)
C7 Fe1 C10 C6 37.53(18)
C1 Fe1 C10 C6 -76.7(2)
C2 Fe1 C10 C6 -46.7(5)
C5 Fe1 C10 C9 124.6(2)
C8 Fe1 C10 C9 -36.85(17)
C4 Fe1 C10 C9 82.9(3)
C3 Fe1 C10 C9 50.4(5)
C7 Fe1 C10 C9 -80.23(19)
C1 Fe1 C10 C9 165.5(2)
C2 Fe1 C10 C9 -164.5(5)
C6 Fe1 C10 C9 -117.8(2)
C5 Fe1 C10 Pd1 27.5(3)
C9 Fe1 C10 Pd1 -97.1(3)
C8 Fe1 C10 Pd1 -134.0(2)
C4 Fe1 C10 Pd1 -14.3(3)
C3 Fe1 C10 Pd1 -46.7(5)
C7 Fe1 C10 Pd1 -177.4(2)
C1 Fe1 C10 Pd1 68.4(3)
C2 Fe1 C10 Pd1 98.4(5)
C6 Fe1 C10 Pd1 145.1(3)
C14 N2 C11 N1 5.5(5)
C14 N2 C11 C9 -172.1(3)
C12 N1 C11 N2 -14.3(5)
Pd1 N1 C11 N2 159.7(3)
C12 N1 C11 C9 163.5(3)
Pd1 N1 C11 C9 -22.5(3)
C8 C9 C11 N2 14.6(5)
C10 C9 C11 N2 -177.5(3)
Fe1 C9 C11 N2 100.2(3)
C8 C9 C11 N1 -163.3(3)
C10 C9 C11 N1 4.6(4)
Fe1 C9 C11 N1 -77.7(3)
C11 N1 C12 C13 10.2(5)
Pd1 N1 C12 C13 -162.2(3)
C11 N1 C12 C16 -166.8(4)
Pd1 N1 C12 C16 20.8(6)
N1 C12 C13 C14 1.1(6)
C16 C12 C13 C14 178.0(4)
C11 N2 C14 C13 7.0(6)
C11 N2 C14 C15 -173.9(4)
C12 C13 C14 N2 -10.2(7)
C12 C13 C14 C15 170.7(4)
C35 P1 C17 C18 -80.4(3)
C29 P1 C17 C18 167.0(2)
Pd1 P1 C17 C18 39.0(2)
C35 P1 C17 C22 93.2(3)
C29 P1 C17 C22 -19.4(3)
Pd1 P1 C17 C22 -147.4(3)
C22 C17 C18 C19 -2.3(5)
P1 C17 C18 C19 172.2(3)
C17 C18 C19 C20 2.3(6)
C18 C19 C20 C21 -0.8(6)
C19 C20 C21 C22 -0.5(6)
C20 C21 C22 C17 0.4(6)
C20 C21 C22 C23 -179.1(4)
C18 C17 C22 C21 0.9(5)
P1 C17 C22 C21 -172.3(3)
C18 C17 C22 C23 -179.6(3)
P1 C17 C22 C23 7.2(5)
C21 C22 C23 C24 -96.6(4)
C17 C22 C23 C24 83.9(4)
C21 C22 C23 C28 78.8(4)
C17 C22 C23 C28 -100.7(4)
C28 C23 C24 C25 3.8(5)
C22 C23 C24 C25 179.4(3)
C23 C24 C25 C26 -1.1(6)
C24 C25 C26 C27 -2.4(6)
C25 C26 C27 C28 2.9(6)
C24 C23 C28 C27 -3.2(5)
C22 C23 C28 C27 -178.8(3)
C26 C27 C28 C23 -0.1(6)
C17 P1 C29 C30 -83.3(3)
C35 P1 C29 C30 165.9(2)
Pd1 P1 C29 C30 44.9(2)
C17 P1 C29 C34 153.9(2)
C35 P1 C29 C34 43.2(3)
Pd1 P1 C29 C34 -77.9(2)
C34 C29 C30 C31 -56.2(4)
P1 C29 C30 C31 179.2(3)
C29 C30 C31 C32 56.7(4)
C30 C31 C32 C33 -56.0(4)
C31 C32 C33 C34 56.7(4)
C32 C33 C34 C29 -57.2(4)
C30 C29 C34 C33 56.3(4)
P1 C29 C34 C33 179.8(3)
C17 P1 C35 C36 -59.5(3)
C29 P1 C35 C36 58.2(3)
Pd1 P1 C35 C36 -180.0(2)
C17 P1 C35 C40 67.5(3)
C29 P1 C35 C40 -174.7(3)
Pd1 P1 C35 C40 -52.9(3)
C40 C35 C36 C37 58.2(4)
P1 C35 C36 C37 -172.8(3)
C35 C36 C37 C38 -55.6(5)
C36 C37 C38 C39 54.3(5)
C37 C38 C39 C40 -55.4(6)
C36 C35 C40 C39 -59.0(4)
P1 C35 C40 C39 172.0(3)
C38 C39 C40 C35 57.3(5)
